data_7031207
loop_
_publ_author_name
'Fang, Yang-Yang'
'Gong, Wei-Jie'
'Shang, Xiu-Juan'
'Li, Hong-Xi'
'Gao, Jun'
'Lang, Jian-Ping'

_publ_section_title
;
 Synthesis and structure of a ferric complex of
 2,6-di(1H-pyrazol-3-yl)pyridine and its excellent performance in the
 redox-controlled living ring-opening polymerization of \e-caprolactone.
;
_journal_issue 22
_journal_name_full 'Dalton transactions (Cambridge, England : 2003)'
_journal_page_first 8282
_journal_page_last 8289
_journal_paper_doi 10.1039/c4dt00475b
_journal_volume 43
_journal_year 2014
_chemical_formula_moiety 'C12 H13 Cl3 Fe N5 O'
_chemical_formula_sum 'C12 H13 Cl3 Fe N5 O'
_chemical_formula_weight 405.47
_chemical_name_systematic
; 
 ? 
;
_space_group_IT_number 29
_symmetry_cell_setting orthorhombic
_symmetry_space_group_name_Hall 'P 2c -2ac'
_symmetry_space_group_name_H-M 'P c a 21'
_atom_sites_solution_hydrogens geom
_atom_sites_solution_primary direct
_atom_sites_solution_secondary difmap
_audit_creation_method SHELXL-97
_cell_angle_alpha 90.00
_cell_angle_beta 90.00
_cell_angle_gamma 90.00
_cell_formula_units_Z 8
_cell_length_a 16.268(3)
_cell_length_b 12.616(3)
_cell_length_c 15.815(3)
_cell_measurement_reflns_used 11061
_cell_measurement_temperature 223(2)
_cell_measurement_theta_max 27.4894
_cell_measurement_theta_min 3.0380
_cell_volume 3245.8(12)
_computing_cell_refinement 'CrystalClear (Rigaku Inc., 2007)'
_computing_data_collection 'CrystalClear (Rigaku Inc., 2007)'
_computing_data_reduction 'CrystalClear (Rigaku Inc., 2007)'
_computing_molecular_graphics 'ORTEPII (Johnson, 1976)'
_computing_publication_material SHELXL97
_computing_structure_refinement 'SHELXL-97 (Sheldrick, 1997)'
_computing_structure_solution 'SHELXS-97 (Sheldrick, 1990)'
_diffrn_ambient_temperature 223(2)
_diffrn_measured_fraction_theta_full 0.998
_diffrn_measured_fraction_theta_max 0.998
_diffrn_measurement_device_type 'CCD area detector'
_diffrn_measurement_method 'phi and omega scans'
_diffrn_radiation_monochromator graphite
_diffrn_radiation_source 'fine-focus sealed tube'
_diffrn_radiation_type MoK\a
_diffrn_radiation_wavelength 0.71073
_diffrn_reflns_av_R_equivalents 0.0634
_diffrn_reflns_av_unetI/netI 0.0518
_diffrn_reflns_limit_h_max 19
_diffrn_reflns_limit_h_min -18
_diffrn_reflns_limit_k_max 15
_diffrn_reflns_limit_k_min -15
_diffrn_reflns_limit_l_max 17
_diffrn_reflns_limit_l_min -18
_diffrn_reflns_number 22301
_diffrn_reflns_theta_full 25.01
_diffrn_reflns_theta_max 25.01
_diffrn_reflns_theta_min 3.04
_exptl_absorpt_coefficient_mu 1.430
_exptl_absorpt_correction_T_max 0.5986
_exptl_absorpt_correction_T_min 0.5350
_exptl_absorpt_correction_type multi-scan
_exptl_absorpt_process_details sadabs
_exptl_crystal_colour Red
_exptl_crystal_density_diffrn 1.660
_exptl_crystal_density_method 'not measured'
_exptl_crystal_description Block
_exptl_crystal_F_000 1640
_exptl_crystal_size_max 0.50
_exptl_crystal_size_mid 0.40
_exptl_crystal_size_min 0.40
_refine_diff_density_max 1.543
_refine_diff_density_min -0.414
_refine_diff_density_rms 0.097
_refine_ls_abs_structure_details 'Flack H D (1983), Acta Cryst. A39, 876-881'
_refine_ls_abs_structure_Flack 0.69(3)
_refine_ls_extinction_method none
_refine_ls_goodness_of_fit_ref 1.114
_refine_ls_hydrogen_treatment mixed
_refine_ls_matrix_type full
_refine_ls_number_parameters 399
_refine_ls_number_reflns 5222
_refine_ls_number_restraints 865
_refine_ls_restrained_S_all 1.052
_refine_ls_R_factor_all 0.0712
_refine_ls_R_factor_gt 0.0623
_refine_ls_shift/su_max 0.006
_refine_ls_shift/su_mean 0.001
_refine_ls_structure_factor_coef Fsqd
_refine_ls_weighting_details 'calc w=1/[\s^2^(Fo^2^)+(0.0608P)^2^+7.7307P] where P=(Fo^2^+2Fc^2^)/3'
_refine_ls_weighting_scheme calc
_refine_ls_wR_factor_gt 0.1348
_refine_ls_wR_factor_ref 0.1437
_reflns_number_gt 4762
_reflns_number_total 5222
_reflns_threshold_expression >2sigma(I)
_cod_data_source_file c4dt00475b2.cif
_cod_data_source_block 1
_cod_depositor_comments
;
The following automatic conversions were performed:

'_symmetry_cell_setting' value 'orthorhombic ' changed to
'orthorhombic' according to
/usr/data/users/saulius/crontab/automatic-downloads/current/RSC/lib/dictionaries/cif_core.dic
dictionary named 'cif_core.dic' version 2.4.2 from 2011-04-26.

Automatic conversion script
Id: cif_fix_values 2281 2013-09-26 08:29:07Z andrius 
;
_cod_original_sg_symbol_H-M 'P ca21'
_cod_database_code 7031207

loop_
_symmetry_equiv_pos_as_xyz
'x, y, z'
'-x, -y, z+1/2'
'-x+1/2, y, z+1/2'
'x+1/2, -y, z'

loop_
_atom_site_label
_atom_site_type_symbol
_atom_site_fract_x
_atom_site_fract_y
_atom_site_fract_z
_atom_site_U_iso_or_equiv
_atom_site_adp_type
_atom_site_occupancy
_atom_site_symmetry_multiplicity
_atom_site_calc_flag
_atom_site_refinement_flags
Fe1 Fe 0.31843(6) 0.54044(8) 0.17125(7) 0.0267(3) Uani 1 1 d .
Fe2 Fe 0.43133(6) -0.04067(8) 0.35367(7) 0.0266(3) Uani 1 1 d .
Cl1 Cl 0.37161(13) 0.54524(14) 0.31426(13) 0.0401(5) Uani 1 1 d .
Cl2 Cl 0.26176(13) 0.50723(13) 0.03760(15) 0.0272(4) Uani 1 1 d .
Cl3 Cl 0.23723(14) 0.68170(17) 0.19551(15) 0.0515(6) Uani 1 1 d .
Cl4 Cl 0.48659(17) -0.01904(17) 0.49072(17) 0.0461(6) Uani 1 1 d .
Cl5 Cl 0.37896(13) -0.04189(15) 0.21048(13) 0.0394(5) Uani 1 1 d .
Cl6 Cl 0.51179(14) -0.18203(17) 0.32662(16) 0.0523(6) Uani 1 1 d .
O1 O 0.1798(4) 0.9664(5) 0.2316(4) 0.0466(16) Uani 1 1 d .
H1C H 0.2279 0.9453 0.2444 0.056 Uiso 1 1 d R
O2 O 0.0708(4) 0.4617(5) 0.2934(4) 0.0515(16) Uani 1 1 d .
H2C H 0.0186 0.4596 0.2907 0.062 Uiso 1 1 d R
N1 N 0.4379(4) 0.7342(5) 0.1201(5) 0.0340(14) Uani 1 1 d U
H1B H 0.4048 0.7848 0.1354 0.041 Uiso 1 1 calc R
N2 N 0.4206(4) 0.6311(5) 0.1286(4) 0.0319(12) Uani 1 1 d U
N3 N 0.4133(4) 0.4288(5) 0.1348(4) 0.0265(10) Uani 1 1 d U
N4 N 0.2710(4) 0.3861(5) 0.1996(4) 0.0306(11) Uani 1 1 d U
N5 N 0.1997(4) 0.3432(5) 0.2279(4) 0.0331(12) Uani 1 1 d U
H5B H 0.1590 0.3800 0.2482 0.040 Uiso 1 1 calc R
N6 N 0.5535(4) 0.1520(5) 0.2995(4) 0.0340(13) Uani 1 1 d U
H6B H 0.5948 0.1132 0.2834 0.041 Uiso 1 1 calc R
N7 N 0.4814(3) 0.1138(4) 0.3259(4) 0.0264(11) Uani 1 1 d U
N8 N 0.3377(4) 0.0738(5) 0.3891(4) 0.0260(10) Uani 1 1 d U
N9 N 0.3261(4) -0.1270(5) 0.3947(4) 0.0282(12) Uani 1 1 d U
N10 N 0.3088(4) -0.2337(5) 0.4020(5) 0.0358(14) Uani 1 1 d U
H10B H 0.3413 -0.2855 0.3878 0.043 Uiso 1 1 calc R
C1 C 0.5109(5) 0.7507(7) 0.0860(6) 0.0418(16) Uani 1 1 d U
H1A H 0.5346 0.8169 0.0741 0.050 Uiso 1 1 calc R
C2 C 0.5450(5) 0.6554(6) 0.0716(6) 0.0359(14) Uani 1 1 d U
H2A H 0.5967 0.6423 0.0473 0.043 Uiso 1 1 calc R
C3 C 0.4877(5) 0.5783(6) 0.1000(5) 0.0283(13) Uani 1 1 d U
C4 C 0.4847(5) 0.4622(6) 0.1025(5) 0.0283(12) Uani 1 1 d U
C5 C 0.5416(5) 0.3937(6) 0.0695(6) 0.0350(14) Uani 1 1 d U
H5A H 0.5901 0.4190 0.0443 0.042 Uiso 1 1 calc R
C6 C 0.5259(5) 0.2890(6) 0.0742(5) 0.0366(14) Uani 1 1 d U
H6A H 0.5648 0.2404 0.0537 0.044 Uiso 1 1 calc R
C7 C 0.4540(5) 0.2527(6) 0.1084(5) 0.0310(13) Uani 1 1 d U
H7 H 0.4428 0.1796 0.1101 0.037 Uiso 1 1 calc R
C8 C 0.3980(4) 0.3246(6) 0.1403(5) 0.0277(11) Uani 1 1 d U
C9 C 0.3174(4) 0.3010(5) 0.1760(5) 0.0270(11) Uani 1 1 d U
C10 C 0.2729(5) 0.2085(6) 0.1887(5) 0.0336(12) Uani 1 1 d U
H10A H 0.2902 0.1389 0.1772 0.040 Uiso 1 1 calc R
C11 C 0.1994(5) 0.2388(6) 0.2209(5) 0.0379(14) Uani 1 1 d U
H11A H 0.1558 0.1935 0.2356 0.046 Uiso 1 1 calc R
C12 C 0.5537(5) 0.2592(6) 0.3011(5) 0.0353(13) Uani 1 1 d U
H12A H 0.5967 0.3038 0.2833 0.042 Uiso 1 1 calc R
C13 C 0.4801(4) 0.2906(6) 0.3333(5) 0.0313(12) Uani 1 1 d U
H13A H 0.4623 0.3603 0.3431 0.038 Uiso 1 1 calc R
C14 C 0.4368(4) 0.1975(5) 0.3486(5) 0.0279(11) Uani 1 1 d U
C15 C 0.3549(4) 0.1776(6) 0.3842(5) 0.0286(11) Uani 1 1 d U
C16 C 0.3009(5) 0.2543(6) 0.4109(5) 0.0305(12) Uani 1 1 d U
H16A H 0.3145 0.3266 0.4071 0.037 Uiso 1 1 calc R
C17 C 0.2243(5) 0.2216(6) 0.4442(5) 0.0327(14) Uani 1 1 d U
H17A H 0.1856 0.2724 0.4617 0.039 Uiso 1 1 calc R
C18 C 0.2062(5) 0.1122(6) 0.4511(5) 0.0305(13) Uani 1 1 d U
H18A H 0.1555 0.0889 0.4727 0.037 Uiso 1 1 calc R
C19 C 0.2660(5) 0.0397(6) 0.4246(5) 0.0292(12) Uani 1 1 d U
C20 C 0.2605(5) -0.0745(6) 0.4257(5) 0.0300(13) Uani 1 1 d U
C21 C 0.1991(5) -0.1440(6) 0.4505(5) 0.0345(14) Uani 1 1 d U
H21A H 0.1471 -0.1273 0.4727 0.041 Uiso 1 1 calc R
C22 C 0.2315(5) -0.2436(6) 0.4355(6) 0.0373(16) Uani 1 1 d U
H22A H 0.2047 -0.3081 0.4465 0.045 Uiso 1 1 calc R
C23 C 0.1606(9) 0.9654(9) 0.1444(8) 0.077(4) Uani 1 1 d .
H23A H 0.2063 0.9943 0.1125 0.092 Uiso 1 1 calc R
H23C H 0.1119 1.0081 0.1345 0.092 Uiso 1 1 calc R
H23B H 0.1502 0.8931 0.1263 0.092 Uiso 1 1 calc R
C24 C 0.0912(7) 0.4667(9) 0.3791(7) 0.068(3) Uani 1 1 d U
H24A H 0.1504 0.4624 0.3854 0.101 Uiso 1 1 calc R
H24B H 0.0656 0.4081 0.4088 0.101 Uiso 1 1 calc R
H24C H 0.0717 0.5331 0.4026 0.101 Uiso 1 1 calc R

loop_
_atom_site_aniso_label
_atom_site_aniso_U_11
_atom_site_aniso_U_22
_atom_site_aniso_U_33
_atom_site_aniso_U_23
_atom_site_aniso_U_13
_atom_site_aniso_U_12
Fe1 0.0248(5) 0.0193(6) 0.0360(6) -0.0017(5) 0.0056(5) 0.0026(4)
Fe2 0.0250(5) 0.0178(5) 0.0371(6) -0.0015(5) 0.0049(5) 0.0045(4)
Cl1 0.0544(13) 0.0257(10) 0.0403(11) -0.0041(9) -0.0016(10) 0.0073(9)
Cl2 0.0237(10) 0.0340(9) 0.0240(9) 0.0012(7) -0.0003(10) 0.0031(7)
Cl3 0.0462(12) 0.0393(11) 0.0690(16) -0.0082(11) 0.0030(12) 0.0216(10)
Cl4 0.0573(16) 0.0337(10) 0.0473(14) 0.0056(10) -0.0050(14) 0.0058(10)
Cl5 0.0464(12) 0.0350(11) 0.0368(11) -0.0062(9) -0.0023(10) 0.0078(9)
Cl6 0.0494(13) 0.0438(12) 0.0638(15) -0.0131(11) 0.0019(12) 0.0265(10)
O1 0.025(3) 0.072(4) 0.043(4) 0.006(3) -0.007(3) -0.016(3)
O2 0.049(4) 0.060(4) 0.045(4) -0.004(4) 0.002(3) 0.003(3)
N1 0.043(3) 0.015(3) 0.043(3) 0.002(2) -0.002(3) 0.004(2)
N2 0.032(3) 0.024(2) 0.039(3) 0.004(2) 0.005(2) 0.001(2)
N3 0.023(2) 0.024(2) 0.032(2) 0.002(2) 0.003(2) 0.0023(19)
N4 0.030(2) 0.027(2) 0.034(2) 0.002(2) 0.003(2) 0.000(2)
N5 0.028(2) 0.030(2) 0.041(3) 0.005(2) 0.003(2) -0.003(2)
N6 0.031(3) 0.031(3) 0.040(3) -0.002(2) 0.007(2) 0.001(2)
N7 0.028(2) 0.022(2) 0.030(2) 0.001(2) 0.006(2) 0.000(2)
N8 0.026(2) 0.025(2) 0.028(2) -0.004(2) 0.006(2) -0.0021(19)
N9 0.027(2) 0.027(2) 0.031(3) -0.005(2) 0.004(2) -0.006(2)
N10 0.041(3) 0.023(3) 0.043(3) -0.002(3) -0.002(3) 0.000(2)
C1 0.041(3) 0.031(3) 0.053(3) 0.007(3) 0.000(3) -0.006(3)
C2 0.032(3) 0.033(3) 0.043(3) 0.006(3) 0.007(3) -0.003(3)
C3 0.024(3) 0.027(2) 0.034(3) 0.000(2) 0.000(2) 0.001(2)
C4 0.023(2) 0.027(2) 0.035(3) 0.002(2) 0.000(2) 0.001(2)
C5 0.028(3) 0.034(3) 0.043(3) 0.002(3) 0.002(3) 0.002(3)
C6 0.031(3) 0.037(3) 0.042(3) -0.001(3) 0.002(3) 0.011(2)
C7 0.032(2) 0.024(2) 0.036(3) 0.000(2) 0.000(2) 0.001(2)
C8 0.027(2) 0.024(2) 0.032(2) 0.000(2) 0.001(2) 0.004(2)
C9 0.025(2) 0.023(2) 0.033(2) -0.001(2) 0.000(2) 0.001(2)
C10 0.036(2) 0.027(2) 0.038(2) 0.002(2) 0.002(2) -0.002(2)
C11 0.037(3) 0.034(3) 0.043(3) 0.002(3) 0.001(3) -0.006(2)
C12 0.033(3) 0.031(3) 0.042(3) 0.005(2) 0.004(3) -0.007(2)
C13 0.032(2) 0.024(2) 0.038(2) 0.003(2) 0.002(2) -0.002(2)
C14 0.027(2) 0.023(2) 0.033(2) -0.004(2) 0.002(2) 0.001(2)
C15 0.030(2) 0.024(2) 0.032(2) -0.005(2) -0.001(2) 0.001(2)
C16 0.032(2) 0.024(2) 0.035(2) 0.000(2) 0.003(2) 0.001(2)
C17 0.029(3) 0.028(3) 0.041(3) -0.009(2) 0.006(3) 0.009(2)
C18 0.026(3) 0.030(3) 0.035(3) -0.006(2) 0.007(2) 0.000(2)
C19 0.025(2) 0.030(2) 0.033(3) -0.004(2) 0.003(2) 0.000(2)
C20 0.027(3) 0.031(3) 0.031(3) 0.000(3) 0.004(2) -0.001(2)
C21 0.028(3) 0.034(3) 0.042(3) -0.001(3) 0.003(3) -0.008(3)
C22 0.037(3) 0.032(3) 0.044(3) 0.001(3) -0.001(3) -0.014(3)
C23 0.109(10) 0.064(7) 0.057(7) 0.009(6) -0.029(7) -0.030(7)
C24 0.078(8) 0.075(7) 0.050(6) -0.025(6) -0.032(6) 0.039(6)

loop_
_atom_type_symbol
_atom_type_description
_atom_type_scat_dispersion_real
_atom_type_scat_dispersion_imag
_atom_type_scat_source
C C 0.0033 0.0016 'International Tables Vol C Tables 4.2.6.8 and 6.1.1.4'
Cl Cl 0.1484 0.1585 'International Tables Vol C Tables 4.2.6.8 and 6.1.1.4'
Fe Fe 0.3463 0.8444 'International Tables Vol C Tables 4.2.6.8 and 6.1.1.4'
N N 0.0061 0.0033 'International Tables Vol C Tables 4.2.6.8 and 6.1.1.4'
O O 0.0106 0.0060 'International Tables Vol C Tables 4.2.6.8 and 6.1.1.4'
H H 0.0000 0.0000 'International Tables Vol C Tables 4.2.6.8 and 6.1.1.4'

loop_
_geom_angle_atom_site_label_1
_geom_angle_atom_site_label_2
_geom_angle_atom_site_label_3
_geom_angle
N2 Fe1 N4 146.8(2)
N2 Fe1 N3 73.1(2)
N4 Fe1 N3 73.8(2)
N2 Fe1 Cl3 94.97(19)
N4 Fe1 Cl3 118.22(18)
N3 Fe1 Cl3 167.82(18)
N2 Fe1 Cl2 96.8(2)
N4 Fe1 Cl2 83.39(17)
N3 Fe1 Cl2 85.63(18)
Cl3 Fe1 Cl2 93.69(9)
N2 Fe1 Cl1 90.2(2)
N4 Fe1 Cl1 87.46(17)
N3 Fe1 Cl1 90.61(18)
Cl3 Fe1 Cl1 91.75(9)
Cl2 Fe1 Cl1 170.76(8)
N9 Fe2 N7 145.8(2)
N9 Fe2 N8 72.4(2)
N7 Fe2 N8 73.6(2)
N9 Fe2 Cl6 96.90(19)
N7 Fe2 Cl6 117.18(17)
N8 Fe2 Cl6 169.24(18)
N9 Fe2 Cl4 94.89(19)
N7 Fe2 Cl4 86.48(17)
N8 Fe2 Cl4 87.30(18)
Cl6 Fe2 Cl4 92.55(9)
N9 Fe2 Cl5 89.95(19)
N7 Fe2 Cl5 87.04(17)
N8 Fe2 Cl5 89.96(17)
Cl6 Fe2 Cl5 91.25(9)
Cl4 Fe2 Cl5 173.45(9)
C23 O1 H1C 115.6
C24 O2 H2C 106.7
C1 N1 N2 112.6(7)
C1 N1 H1B 123.7
N2 N1 H1B 123.7
N1 N2 C3 105.9(6)
N1 N2 Fe1 136.1(5)
C3 N2 Fe1 118.1(5)
C4 N3 C8 119.6(6)
C4 N3 Fe1 121.1(5)
C8 N3 Fe1 119.2(5)
N5 N4 C9 104.4(6)
N5 N4 Fe1 137.7(5)
C9 N4 Fe1 117.3(4)
C11 N5 N4 111.9(7)
C11 N5 H5B 124.1
N4 N5 H5B 124.1
N7 N6 C12 111.0(6)
N7 N6 H6B 124.5
C12 N6 H6B 124.5
C14 N7 N6 106.1(6)
C14 N7 Fe2 117.1(4)
N6 N7 Fe2 136.2(5)
C15 N8 C19 120.6(6)
C15 N8 Fe2 119.2(5)
C19 N8 Fe2 119.8(5)
C20 N9 N10 106.7(6)
C20 N9 Fe2 119.7(5)
N10 N9 Fe2 133.4(5)
N9 N10 C22 107.9(7)
N9 N10 H10B 126.0
C22 N10 H10B 126.0
N1 C1 C2 107.4(7)
N1 C1 H1A 126.3
C2 C1 H1A 126.3
C1 C2 C3 106.7(7)
C1 C2 H2A 126.6
C3 C2 H2A 126.6
N2 C3 C2 107.3(7)
N2 C3 C4 117.0(6)
C2 C3 C4 135.6(7)
N3 C4 C5 122.3(7)
N3 C4 C3 110.7(6)
C5 C4 C3 126.7(7)
C6 C5 C4 118.0(8)
C6 C5 H5A 121.0
C4 C5 H5A 121.0
C5 C6 C7 120.8(8)
C5 C6 H6A 119.6
C7 C6 H6A 119.6
C6 C7 C8 119.2(8)
C6 C7 H7 120.4
C8 C7 H7 120.4
N3 C8 C7 119.9(7)
N3 C8 C9 113.0(6)
C7 C8 C9 126.9(7)
N4 C9 C10 109.5(6)
N4 C9 C8 116.3(6)
C10 C9 C8 134.1(7)
C11 C10 C9 106.1(7)
C11 C10 H10A 126.9
C9 C10 H10A 126.9
N5 C11 C10 108.1(7)
N5 C11 H11A 126.0
C10 C11 H11A 126.0
N6 C12 C13 107.2(7)
N6 C12 H12A 126.4
C13 C12 H12A 126.4
C12 C13 C14 105.4(7)
C12 C13 H13A 127.3
C14 C13 H13A 127.3
N7 C14 C13 110.3(6)
N7 C14 C15 117.6(6)
C13 C14 C15 132.1(6)
N8 C15 C16 122.5(7)
N8 C15 C14 112.2(6)
C16 C15 C14 125.4(7)
C15 C16 C17 118.2(7)
C15 C16 H16A 120.9
C17 C16 H16A 120.9
C18 C17 C16 119.7(7)
C18 C17 H17A 120.1
C16 C17 H17A 120.1
C19 C18 C17 118.0(7)
C19 C18 H18A 121.0
C17 C18 H18A 121.0
N8 C19 C18 120.8(7)
N8 C19 C20 111.9(6)
C18 C19 C20 127.3(7)
N9 C20 C21 111.2(6)
N9 C20 C19 115.9(6)
C21 C20 C19 132.9(7)
C22 C21 C20 104.6(7)
C22 C21 H21A 127.7
C20 C21 H21A 127.7
C21 C22 N10 109.5(7)
C21 C22 H22A 125.3
N10 C22 H22A 125.3
O1 C23 H23A 109.5
O1 C23 H23C 109.5
H23A C23 H23C 109.5
O1 C23 H23B 109.5
H23A C23 H23B 109.5
H23C C23 H23B 109.5
O2 C24 H24A 109.5
O2 C24 H24B 109.5
H24A C24 H24B 109.5
O2 C24 H24C 109.5
H24A C24 H24C 109.5
H24B C24 H24C 109.5

loop_
_geom_bond_atom_site_label_1
_geom_bond_atom_site_label_2
_geom_bond_distance
Fe1 N2 2.127(6)
Fe1 N4 2.141(6)
Fe1 N3 2.167(6)
Fe1 Cl3 2.251(2)
Fe1 Cl2 2.344(3)
Fe1 Cl1 2.422(2)
Fe2 N9 2.131(6)
Fe2 N7 2.157(6)
Fe2 N8 2.172(6)
Fe2 Cl6 2.253(2)
Fe2 Cl4 2.362(3)
Fe2 Cl5 2.420(2)
O1 C23 1.414(14)
O1 H1C 0.8501
O2 C24 1.398(13)
O2 H2C 0.8500
N1 C1 1.319(11)
N1 N2 1.337(9)
N1 H1B 0.8700
N2 C3 1.357(9)
N3 C4 1.337(10)
N3 C8 1.342(9)
N4 N5 1.357(8)
N4 C9 1.364(9)
N5 C11 1.322(10)
N5 H5B 0.8700
N6 N7 1.335(8)
N6 C12 1.353(9)
N6 H6B 0.8700
N7 C14 1.330(9)
N8 C15 1.342(9)
N8 C19 1.364(10)
N9 C20 1.348(10)
N9 N10 1.379(9)
N10 C22 1.370(10)
N10 H10B 0.8700
C1 C2 1.343(11)
C1 H1A 0.9400
C2 C3 1.420(10)
C2 H2A 0.9400
C3 C4 1.467(10)
C4 C5 1.370(11)
C5 C6 1.347(11)
C5 H5A 0.9400
C6 C7 1.368(11)
C6 H6A 0.9400
C7 C8 1.380(11)
C7 H7 0.9400
C8 C9 1.459(10)
C9 C10 1.389(10)
C10 C11 1.354(11)
C10 H10A 0.9400
C11 H11A 0.9400
C12 C13 1.360(10)
C12 H12A 0.9400
C13 C14 1.391(9)
C13 H13A 0.9400
C14 C15 1.468(10)
C15 C16 1.373(10)
C16 C17 1.415(11)
C16 H16A 0.9400
C17 C18 1.416(10)
C17 H17A 0.9400
C18 C19 1.399(10)
C18 H18A 0.9400
C19 C20 1.444(10)
C20 C21 1.386(11)
C21 C22 1.382(11)
C21 H21A 0.9400
C22 H22A 0.9400
C23 H23A 0.9700
C23 H23C 0.9700
C23 H23B 0.9700
C24 H24A 0.9700
C24 H24B 0.9700
C24 H24C 0.9700

loop_
_geom_hbond_atom_site_label_D
_geom_hbond_atom_site_label_H
_geom_hbond_atom_site_label_A
_geom_hbond_distance_DH
_geom_hbond_distance_HA
_geom_hbond_distance_DA
_geom_hbond_angle_DHA
_geom_hbond_site_symmetry_A
N10 H10B Cl1 0.87 2.48 3.279(7) 152.7 1_545
N6 H6B O1 0.87 1.90 2.758(9) 171.3 4_565
N5 H5B O2 0.87 1.91 2.775(9) 179.3 .
N1 H1B Cl5 0.87 2.52 3.309(7) 150.4 1_565
O2 H2C Cl1 0.85 2.42 3.258(7) 168.3 4_465
O1 H1C Cl5 0.85 2.52 3.258(6) 145.7 1_565
